data_4343752
loop_
_publ_author_name
'Churchill, M.R.'
'Hollander, F.J.'

_publ_section_title
;
 Structural studies on polynuclear osmium carbonyl hydrides. 4. Crystal
 structure and molecular geometry of H Os3 Re (C O)15 , a rhomboidal metal
 cluster species
;
_journal_name_full 'Inorganic Chemistry'
_journal_page_first 2493
_journal_page_last 2497
_journal_volume 16
_journal_year 1977
_chemical_formula_sum 'C15 H O15 Os3 Re'
_chemical_name_systematic 'H Os3 Re (C O)15'
_space_group_IT_number 12
_symmetry_space_group_name_Hall '-I 2y'
_symmetry_space_group_name_H-M 'I 1 2/m 1'
_cell_angle_alpha 90
_cell_angle_beta 102.14
_cell_angle_gamma 90
_cell_formula_units_Z 2
_cell_length_a 10.557
_cell_length_b 10.481
_cell_length_c 10.144
_cell_volume 1097.312
_citation_journal_id_ASTM INOCAJ
_cod_data_source_file Churchill_INOCAJ_1977_741.cif
_cod_data_source_block C15H1O15Os3Re1
_cod_original_sg_symbol_Hall '-C 2y (x,y,-x+z)'
_cod_original_formula_sum 'C15 H1 O15 Os3 Re1'
_cod_database_code 4343752

loop_
_symmetry_equiv_pos_as_xyz
x,y,z
-x,y,-z
-x,-y,-z
x,-y,z
x+1/2,y+1/2,z+1/2
-x+1/2,y+1/2,-z+1/2
-x+1/2,-y+1/2,-z+1/2
x+1/2,-y+1/2,z+1/2

loop_
_atom_site_label
_atom_site_type_symbol
_atom_site_fract_x
_atom_site_fract_y
_atom_site_fract_z
_atom_site_occupancy
_atom_site_U_iso_or_equiv
C2 C+2 0.3112 0 0.614 1 0.0
C6 C+2 0.0467 0.297 0.4924 0.25 0.0
Os2 Os 0.2196 0 0.42974 1 0.0
C1 C+2 0.128 0 0.2471 1 0.0
O6 O-2 0.087 0.413 0.4741 0.25 0.0
C5 C+2 0.1125 0.2772 0.4535 0.5 0.0
C3 C+2 0.3291 0.1307 0.388 1 0.0
O3 O-2 0.397 0.2062 0.3629 1 0.0
C4 C+2 0.0887 0.1397 0.6849 1 0.0
O5 O-2 0.1729 0.3671 0.4336 0.5 0.0
O2 O-2 0.3745 0 0.7244 1 0.0
Re1 Re 0 0.14047 0.5 0.5 0.0
Os1 Os 0 0.14047 0.5 0.5 0.0
O4 O-2 0.1467 0.1508 0.795 1 0.0
O1 O-2 0.0807 0 0.13 1 0.0
